data_4322069
loop_
_publ_author_name
'Wa-Hung Leung'
'Joyce L. C. Chim'
'Ian D. Williams'
'Wing-Tak Wong'

_publ_section_title
;
 Reactions of Nitridorhenium(V) and -Osmium(VI) Complexes with Acylating
 Agents
;
_journal_name_full 'Inorganic Chemistry'
_journal_page_first 3000
_journal_page_last 3005
_journal_paper_doi 10.1021/ic981244b
_journal_volume 38
_journal_year 1999
_chemical_formula_sum 'C51 H43 Cl5 N3 O2 P4 Re S4'
_chemical_formula_weight 1345.53
_space_group_IT_number 14
_symmetry_cell_setting monoclinic
_symmetry_Int_Tables_number 14
_symmetry_space_group_name_Hall '-P 2ybc'
_symmetry_space_group_name_H-M 'P 1 21/c 1'
_audit_creation_date 'Mon Jan 25 09:32:29 1999'
_audit_creation_method 'from TEXRAY.INF file'
_cell_angle_alpha 90
_cell_angle_beta 99.43(2)
_cell_angle_gamma 90
_cell_formula_units_Z 4
_cell_length_a 14.009(1)
_cell_length_b 16.850(1)
_cell_length_c 23.528(2)
_cell_measurement_reflns_used 0
_cell_measurement_temperature 298.2
_cell_measurement_theta_max 0.0
_cell_measurement_theta_min 0.0
_cell_volume 5478.8(8)
_computing_cell_refinement 'Marrearch Image Plate'
_computing_data_collection 'Marrearch Image Plate'
_computing_data_reduction teXsan
_computing_publication_material teXsan
_computing_structure_refinement teXsan
_computing_structure_solution 'DIRDIF92 (PATTY)'
_diffrn_ambient_temperature 298.2
_diffrn_measurement_device 'Image Plate'
_diffrn_measurement_method 'omega scans with profile analysis'
_diffrn_orient_matrix_UB_11 0.00000
_diffrn_orient_matrix_UB_12 0.00000
_diffrn_orient_matrix_UB_13 0.00000
_diffrn_orient_matrix_UB_21 0.00000
_diffrn_orient_matrix_UB_22 0.00000
_diffrn_orient_matrix_UB_23 0.00000
_diffrn_orient_matrix_UB_31 0.00000
_diffrn_orient_matrix_UB_32 0.00000
_diffrn_orient_matrix_UB_33 0.00000
_diffrn_radiation_monochromator graphite
_diffrn_radiation_source 'X-ray tube'
_diffrn_radiation_type MoKalpha
_diffrn_radiation_wavelength 0.7107
_diffrn_reflns_av_R_equivalents 0.00
_diffrn_reflns_limit_h_max 17
_diffrn_reflns_limit_h_min 0
_diffrn_reflns_limit_k_max 20
_diffrn_reflns_limit_k_min 0
_diffrn_reflns_limit_l_max 26
_diffrn_reflns_limit_l_min -26
_diffrn_reflns_number 47477
_diffrn_reflns_theta_max 25.62
_diffrn_reflns_theta_min 1.0
_diffrn_standards_decay_% 0.00
_diffrn_standards_interval_count 0
_diffrn_standards_number 0
_exptl_absorpt_coefficient_mu 2.775
_exptl_absorpt_correction_type 'Interimage scaling'
_exptl_crystal_colour blue
_exptl_crystal_density_diffrn 1.631
_exptl_crystal_description block
_exptl_crystal_F_000 2680.00
_exptl_crystal_size_max 0.200
_exptl_crystal_size_mid 0.160
_exptl_crystal_size_min 0.120
_refine_diff_density_max 0.73
_refine_diff_density_min -1.47
_refine_ls_extinction_method none
_refine_ls_goodness_of_fit_obs 1.583
_refine_ls_hydrogen_treatment noref
_refine_ls_matrix_type full
_refine_ls_number_parameters 631
_refine_ls_number_reflns 7758
_refine_ls_number_restraints 0
_refine_ls_R_factor_obs 0.0318
_refine_ls_shift/esd_max 0.0540
_refine_ls_structure_factor_coef F
_refine_ls_weighting_scheme sigma
_refine_ls_wR_factor_obs 0.0370
_reflns_number_observed 7758
_reflns_number_total 10150
_reflns_observed_criterion 3.00
_cod_data_source_file ic981244b_2.cif
_cod_data_source_block wtwong349-WHL194a
_cod_original_cell_volume 5478.8(7)
_cod_original_sg_symbol_H-M 'P 21/c '
_cod_original_formula_sum 'C51 H43 Cl5 N3 O2 P4 S4 Re '
_cod_database_code 4322069

loop_
_symmetry_equiv_pos_as_xyz
'   +x,   +y,   +z'
'   -x,1/2+y,1/2-z'
'   -x,   -y,   -z'
'   +x,1/2-y,1/2+z'

loop_
_atom_site_aniso_label
_atom_site_aniso_U_11
_atom_site_aniso_U_22
_atom_site_aniso_U_33
_atom_site_aniso_U_12
_atom_site_aniso_U_13
_atom_site_aniso_U_23
Re(1) 0.0347(1) 0.03086(10) 0.03078(10) 0.00008(7) 0.00512(6) -0.00068(6)
Cl(1) 0.116(1) 0.0558(9) 0.098(1) -0.0328(9) -0.0003(9) -0.0175(8)
Cl(2) 0.097(1) 0.0440(7) 0.0644(8) 0.0035(7) 0.0128(7) 0.0153(6)
Cl(3) 0.132(1) 0.082(1) 0.079(1) 0.026(1) 0.0543(10) -0.0038(8)
Cl(4) 0.134(2) 0.181(3) 0.286(4) 0.033(2) -0.008(2) 0.024(3)
Cl(5) 0.145(2) 0.170(3) 0.138(2) -0.030(2) 0.035(2) -0.026(2)
S(1) 0.0415(6) 0.0449(6) 0.0338(5) 0.0064(5) 0.0020(4) -0.0012(4)
S(2) 0.0384(6) 0.0498(6) 0.0304(5) 0.0043(5) 0.0061(4) 0.0038(4)
S(3) 0.0438(6) 0.0505(8) 0.0329(6) -0.0081(5) 0.0066(4) -0.0036(4)
S(4) 0.0377(6) 0.0578(7) 0.0359(5) 0.0065(5) 0.0062(4) 0.0071(5)
P(1) 0.0408(6) 0.0327(6) 0.0381(6) 0.0042(5) 0.0070(4) 0.0030(4)
P(2) 0.0394(6) 0.0339(7) 0.0310(5) 0.0016(4) 0.0064(4) 0.0010(4)
P(3) 0.0411(6) 0.0278(6) 0.0319(5) -0.0008(5) 0.0045(4) 0.0020(4)
P(4) 0.0352(6) 0.0307(6) 0.0331(5) 0.0003(4) 0.0036(4) 0.0027(4)
O(1) 0.054(2) 0.033(2) 0.036(1) -0.003(1) 0.007(1) -0.001(1)
O(2) 0.083(3) 0.051(2) 0.054(2) 0.000(2) -0.017(2) 0.000(2)
N(1) 0.048(2) 0.037(2) 0.040(2) 0.008(2) 0.011(2) 0.002(1)
N(2) 0.042(2) 0.045(2) 0.039(2) -0.002(2) 0.002(2) 0.012(2)
N(3) 0.028(2) 0.016(2) 0.035(2) -0.008(1) 0.007(1) -0.004(1)
C(1) 0.048(3) 0.043(3) 0.054(3) 0.002(2) 0.014(2) 0.014(2)
C(2) 0.059(4) 0.061(4) 0.090(4) 0.019(3) 0.016(3) 0.001(3)
C(3) 0.058(4) 0.074(5) 0.159(7) 0.030(3) 0.025(4) 0.013(4)
C(4) 0.049(4) 0.093(6) 0.149(7) 0.023(4) 0.009(4) 0.047(5)
C(5) 0.053(4) 0.114(6) 0.089(4) -0.006(4) -0.013(3) 0.030(4)
C(6) 0.048(3) 0.069(4) 0.068(3) 0.006(3) -0.003(2) 0.010(3)
C(7) 0.050(3) 0.030(2) 0.052(3) 0.004(2) 0.015(2) -0.002(2)
C(8) 0.063(3) 0.052(3) 0.061(3) -0.005(3) 0.009(2) -0.009(2)
C(9) 0.077(4) 0.067(4) 0.092(4) -0.016(3) 0.012(3) -0.028(3)
C(10) 0.086(5) 0.058(4) 0.122(6) -0.029(3) 0.036(4) -0.034(4)
C(11) 0.122(6) 0.054(4) 0.112(5) -0.032(4) 0.046(5) 0.008(4)
C(12) 0.091(4) 0.054(3) 0.068(3) -0.007(3) 0.019(3) 0.009(3)
C(13) 0.041(2) 0.038(2) 0.037(2) 0.010(2) 0.008(2) 0.004(2)
C(14) 0.070(3) 0.058(3) 0.043(3) -0.006(3) 0.009(2) -0.006(2)
C(15) 0.084(4) 0.083(4) 0.038(3) 0.004(3) 0.007(3) -0.007(2)
C(16) 0.082(4) 0.100(5) 0.036(3) 0.017(4) 0.016(3) 0.005(3)
C(17) 0.079(4) 0.092(5) 0.051(3) -0.005(3) 0.031(3) 0.017(3)
C(18) 0.057(3) 0.060(3) 0.050(3) -0.002(2) 0.016(2) 0.004(2)
C(19) 0.049(3) 0.041(3) 0.034(2) -0.005(2) 0.012(2) -0.002(2)
C(20) 0.057(3) 0.059(3) 0.061(3) -0.008(3) 0.004(2) -0.007(2)
C(21) 0.075(4) 0.096(6) 0.086(4) -0.033(4) -0.011(3) -0.009(4)
C(22) 0.108(6) 0.079(5) 0.084(4) -0.043(4) 0.015(4) -0.025(4)
C(23) 0.114(5) 0.045(3) 0.076(4) -0.015(3) 0.025(4) -0.011(3)
C(24) 0.066(3) 0.046(3) 0.062(3) -0.004(3) 0.014(2) -0.006(2)
C(25) 0.055(3) 0.041(3) 0.036(2) -0.010(2) 0.008(2) -0.005(2)
C(26) 0.064(3) 0.052(3) 0.040(2) -0.002(2) 0.010(2) 0.001(2)
C(27) 0.064(3) 0.030(2) 0.032(2) 0.001(2) 0.011(2) 0.002(2)
C(28) 0.108(5) 0.040(3) 0.099(4) 0.021(3) -0.025(4) -0.002(3)
C(29) 0.169(8) 0.051(4) 0.100(5) 0.043(5) -0.016(5) 0.001(4)
C(30) 0.184(9) 0.037(4) 0.102(5) 0.016(5) 0.055(6) -0.001(4)
C(31) 0.140(7) 0.047(4) 0.146(7) -0.037(5) 0.040(6) -0.017(4)
C(32) 0.076(4) 0.043(3) 0.094(4) -0.012(3) 0.012(3) -0.003(3)
C(33) 0.049(3) 0.021(2) 0.037(2) -0.001(2) 0.006(2) 0.000(1)
C(34) 0.053(3) 0.050(3) 0.042(3) 0.003(2) 0.005(2) 0.000(2)
C(35) 0.084(4) 0.053(3) 0.032(2) -0.003(3) 0.002(2) 0.001(2)
C(36) 0.088(4) 0.047(3) 0.051(3) 0.000(3) 0.032(3) -0.002(2)
C(37) 0.068(4) 0.085(4) 0.057(3) 0.015(3) 0.026(3) 0.004(3)
C(38) 0.055(3) 0.070(3) 0.043(3) 0.009(3) 0.008(2) 0.007(2)
C(39) 0.035(2) 0.035(2) 0.038(2) 0.002(2) 0.007(2) -0.003(2)
C(40) 0.050(3) 0.045(3) 0.053(3) -0.003(2) 0.004(2) 0.008(2)
C(41) 0.054(3) 0.053(3) 0.071(3) -0.014(2) 0.000(3) -0.003(2)
C(42) 0.048(3) 0.069(4) 0.064(3) -0.007(3) -0.006(2) -0.016(3)
C(43) 0.056(3) 0.081(4) 0.043(3) -0.002(3) -0.006(2) 0.010(2)
C(44) 0.049(3) 0.051(3) 0.046(2) -0.007(2) -0.002(2) 0.013(2)
C(45) 0.044(3) 0.034(2) 0.046(2) 0.004(2) -0.002(2) -0.001(2)
C(46) 0.070(4) 0.063(4) 0.086(4) 0.010(3) 0.027(3) -0.012(3)
C(47) 0.082(5) 0.094(6) 0.102(5) 0.026(4) 0.015(4) -0.044(4)
C(48) 0.082(5) 0.048(4) 0.128(6) 0.016(4) -0.028(4) -0.029(4)
C(49) 0.103(5) 0.039(4) 0.141(6) -0.001(3) 0.014(5) 0.003(4)
C(50) 0.086(4) 0.034(3) 0.103(4) 0.001(3) 0.023(3) 0.003(3)
C(51) 0.073(5) 0.154(9) 0.187(9) -0.008(5) 0.015(5) 0.025(7)

loop_
_atom_site_label
_atom_site_fract_x
_atom_site_fract_y
_atom_site_fract_z
_atom_site_U_iso_or_equiv
_atom_site_thermal_displace_type
_atom_site_calc_flag
_atom_site_calc_attached_atom
Re(1) 0.13035(1) 0.23524(1) 0.582983(6) 0.03215(5) Uij ? ?
Cl(1) 0.3057(1) 0.53690(9) 0.66911(7) 0.0920(5) Uij ? ?
Cl(2) 0.1478(1) 0.51818(8) 0.57547(5) 0.0685(4) Uij ? ?
Cl(3) 0.1155(1) 0.4945(1) 0.69153(7) 0.0939(6) Uij ? ?
Cl(4) 0.5745(2) 0.3114(2) 0.7483(2) 0.205(2) Uij ? ?
Cl(5) 0.5597(2) 0.4829(2) 0.7439(1) 0.149(1) Uij ? ?
S(1) 0.29519(8) 0.19803(7) 0.63000(4) 0.0405(3) Uij ? ?
S(2) 0.16793(8) 0.26444(7) 0.48939(4) 0.0395(3) Uij ? ?
S(3) 0.09956(8) 0.25178(6) 0.68315(5) 0.0424(3) Uij ? ?
S(4) -0.01967(8) 0.28897(7) 0.53275(4) 0.0438(3) Uij ? ?
P(1) 0.34220(8) 0.12458(6) 0.57126(4) 0.0371(3) Uij ? ?
P(2) 0.31374(8) 0.24902(6) 0.48961(4) 0.0347(3) Uij ? ?
P(3) -0.03005(8) 0.19911(6) 0.68192(4) 0.0337(3) Uij ? ?
P(4) -0.12653(8) 0.28703(6) 0.58290(4) 0.0332(3) Uij ? ?
O(1) 0.1746(2) 0.3537(2) 0.6018(1) 0.0411(8) Uij ? ?
O(2) 0.2796(3) 0.3656(2) 0.6837(1) 0.066(1) Uij ? ?
N(1) 0.3554(3) 0.1645(2) 0.5113(1) 0.041(1) Uij ? ?
N(2) -0.1178(3) 0.2258(2) 0.6342(1) 0.043(1) Uij ? ?
N(3) 0.0955(2) 0.1408(2) 0.5766(1) 0.0261(8) Uij ? ?
C(1) 0.4575(3) 0.0856(3) 0.6051(2) 0.048(1) Uij ? ?
C(2) 0.4924(4) 0.0165(3) 0.5840(2) 0.070(2) Uij ? ?
C(3) 0.5808(5) -0.0140(4) 0.6081(4) 0.096(3) Uij ? ?
C(4) 0.6356(5) 0.0233(5) 0.6535(4) 0.098(3) Uij ? ?
C(5) 0.6045(4) 0.0927(5) 0.6744(3) 0.088(2) Uij ? ?
C(6) 0.5150(4) 0.1247(3) 0.6500(2) 0.063(2) Uij ? ?
C(7) 0.2640(3) 0.0399(2) 0.5572(2) 0.043(1) Uij ? ?
C(8) 0.2024(4) 0.0310(3) 0.5054(2) 0.059(2) Uij ? ?
C(9) 0.1350(5) -0.0303(4) 0.4975(3) 0.079(2) Uij ? ?
C(10) 0.1306(5) -0.0830(4) 0.5403(3) 0.087(2) Uij ? ?
C(11) 0.1905(6) -0.0756(4) 0.5911(3) 0.093(3) Uij ? ?
C(12) 0.2574(4) -0.0137(3) 0.6013(2) 0.070(2) Uij ? ?
C(13) 0.3249(3) 0.2583(2) 0.4146(2) 0.038(1) Uij ? ?
C(14) 0.2688(4) 0.2102(3) 0.3744(2) 0.057(2) Uij ? ?
C(15) 0.2761(4) 0.2146(4) 0.3169(2) 0.069(2) Uij ? ?
C(16) 0.3396(5) 0.2663(4) 0.2985(2) 0.072(2) Uij ? ?
C(17) 0.3960(4) 0.3150(4) 0.3379(2) 0.072(2) Uij ? ?
C(18) 0.3880(4) 0.3109(3) 0.3960(2) 0.055(2) Uij ? ?
C(19) 0.3805(3) 0.3307(3) 0.5263(2) 0.041(1) Uij ? ?
C(20) 0.4736(4) 0.3175(3) 0.5553(2) 0.060(2) Uij ? ?
C(21) 0.5294(5) 0.3809(5) 0.5788(3) 0.088(2) Uij ? ?
C(22) 0.4927(6) 0.4564(4) 0.5737(3) 0.090(3) Uij ? ?
C(23) 0.4024(6) 0.4691(3) 0.5459(3) 0.077(2) Uij ? ?
C(24) 0.3442(4) 0.4070(3) 0.5210(2) 0.057(2) Uij ? ?
C(25) 0.2234(3) 0.3919(3) 0.6442(2) 0.044(1) Uij ? ?
C(26) 0.1980(4) 0.4795(3) 0.6433(2) 0.052(1) Uij ? ?
C(27) -0.0178(3) 0.0923(2) 0.6794(2) 0.042(1) Uij ? ?
C(28) 0.0677(5) 0.0563(3) 0.7033(3) 0.087(2) Uij ? ?
C(29) 0.0721(7) -0.0268(4) 0.7066(3) 0.111(3) Uij ? ?
C(30) -0.0058(8) -0.0702(4) 0.6848(3) 0.104(3) Uij ? ?
C(31) -0.0883(7) -0.0347(4) 0.6608(3) 0.109(3) Uij ? ?
C(32) -0.0956(4) 0.0476(3) 0.6574(2) 0.071(2) Uij ? ?
C(33) -0.0621(3) 0.2152(2) 0.7524(2) 0.036(1) Uij ? ?
C(34) 0.0066(3) 0.2072(3) 0.8017(2) 0.049(1) Uij ? ?
C(35) -0.0203(4) 0.2137(3) 0.8557(2) 0.057(2) Uij ? ?
C(36) -0.1136(5) 0.2281(3) 0.8611(2) 0.060(2) Uij ? ?
C(37) -0.1818(4) 0.2361(3) 0.8130(2) 0.068(2) Uij ? ?
C(38) -0.1561(4) 0.2299(3) 0.7588(2) 0.056(2) Uij ? ?
C(39) -0.2344(3) 0.2596(2) 0.5336(2) 0.036(1) Uij ? ?
C(40) -0.2872(3) 0.1937(3) 0.5436(2) 0.049(1) Uij ? ?
C(41) -0.3659(4) 0.1703(3) 0.5043(2) 0.060(2) Uij ? ?
C(42) -0.3920(4) 0.2120(3) 0.4537(2) 0.062(2) Uij ? ?
C(43) -0.3411(4) 0.2782(3) 0.4442(2) 0.062(2) Uij ? ?
C(44) -0.2625(3) 0.3025(3) 0.4829(2) 0.049(1) Uij ? ?
C(45) -0.1457(3) 0.3879(2) 0.6044(2) 0.042(1) Uij ? ?
C(46) -0.2088(4) 0.4028(3) 0.6420(2) 0.071(2) Uij ? ?
C(47) -0.2286(5) 0.4821(5) 0.6553(3) 0.093(2) Uij ? ?
C(48) -0.1866(6) 0.5428(4) 0.6314(3) 0.091(2) Uij ? ?
C(49) -0.1245(6) 0.5282(4) 0.5950(3) 0.095(2) Uij ? ?
C(50) -0.1030(4) 0.4509(3) 0.5810(3) 0.073(2) Uij ? ?
C(51) 0.4980(6) 0.3920(6) 0.7408(4) 0.139(4) Uij ? ?
H(1) 0.4549 -0.0100 0.5523 0.0837 Uij ? ?
H(2) 0.6042 -0.0611 0.5933 0.1163 Uij ? ?
H(3) 0.6959 0.0012 0.6709 0.1167 Uij ? ?
H(4) 0.6437 0.1193 0.7052 0.1054 Uij ? ?
H(5) 0.4937 0.1732 0.6641 0.0752 Uij ? ?
H(6) 0.2061 0.0672 0.4749 0.0706 Uij ? ?
H(7) 0.0917 -0.0353 0.4622 0.0950 Uij ? ?
H(8) 0.0856 -0.1258 0.5351 0.1040 Uij ? ?
H(9) 0.1868 -0.1133 0.6207 0.1114 Uij ? ?
H(10) 0.2977 -0.0085 0.6375 0.0844 Uij ? ?
H(11) 0.2250 0.1735 0.3868 0.0686 Uij ? ?
H(12) 0.2366 0.1818 0.2899 0.0831 Uij ? ?
H(13) 0.3450 0.2689 0.2587 0.0864 Uij ? ?
H(14) 0.4400 0.3512 0.3252 0.0869 Uij ? ?
H(15) 0.4266 0.3444 0.4229 0.0660 Uij ? ?
H(16) 0.4988 0.2651 0.5591 0.0719 Uij ? ?
H(17) 0.5931 0.3723 0.5985 0.1064 Uij ? ?
H(18) 0.5309 0.5000 0.5897 0.1080 Uij ? ?
H(19) 0.3773 0.5215 0.5431 0.0929 Uij ? ?
H(20) 0.2810 0.4170 0.5007 0.0687 Uij ? ?
H(21) 0.1233 0.0875 0.7173 0.1044 Uij ? ?
H(22) 0.1300 -0.0520 0.7244 0.1328 Uij ? ?
H(23) -0.0026 -0.1264 0.6861 0.1257 Uij ? ?
H(24) -0.1429 -0.0663 0.6456 0.1307 Uij ? ?
H(25) -0.1542 0.0721 0.6399 0.0855 Uij ? ?
H(26) 0.0723 0.1972 0.7986 0.0581 Uij ? ?
H(27) 0.0271 0.2079 0.8892 0.0684 Uij ? ?
H(28) -0.1313 0.2326 0.8982 0.0718 Uij ? ?
H(29) -0.2472 0.2458 0.8168 0.0814 Uij ? ?
H(30) -0.2043 0.2358 0.7256 0.0673 Uij ? ?
H(31) -0.2691 0.1642 0.5781 0.0593 Uij ? ?
H(32) -0.4024 0.1252 0.5120 0.0724 Uij ? ?
H(33) -0.4449 0.1948 0.4257 0.0742 Uij ? ?
H(34) -0.3602 0.3081 0.4099 0.0738 Uij ? ?
H(35) -0.2276 0.3487 0.4754 0.0593 Uij ? ?
H(36) -0.2392 0.3603 0.6587 0.0856 Uij ? ?
H(37) -0.2717 0.4928 0.6816 0.1114 Uij ? ?
H(38) -0.2010 0.5962 0.6403 0.1097 Uij ? ?
H(39) -0.0948 0.5712 0.5786 0.1149 Uij ? ?
H(40) -0.0589 0.4415 0.5552 0.0883 Uij ? ?
H(41) 0.4565 0.3883 0.7047 0.1665 Uij ? ?
H(42) 0.4603 0.3908 0.7709 0.1665 Uij ? ?
H(43) 0.0286 0.1424 0.5863 0.0606 Uij ? ?

loop_
_atom_type_symbol
_atom_type_oxidation_number
_atom_type_number_in_cell
_atom_type_scat_dispersion_real
_atom_type_scat_dispersion_imag
_atom_type_scat_source
Re 0 4 -1.018 7.231 'International Tables'
S 0 16 0.125 0.123 'International Tables'
N 0 12 0.006 0.003 'International Tables'
P 0 16 0.102 0.094 'International Tables'
O 0 8 0.011 0.006 'International Tables'
Cl 0 20 0.148 0.159 'International Tables'
C 0 204 0.003 0.002 'International Tables'
H 0 172 0.000 0.000 'International Tables'
